data_7032981
loop_
_publ_author_name
'Lin, Cheng-Huei'
'Liao, Jia-Ling'
'Wu, Yu-Sin'
'Liao, Kuan-Yu'
'Chi, Yun'
'Chen, Chi-Lin'
'Lee, Gene-Hsiang'
'Chou, Pi-Tai'

_publ_section_title
;
 A new insight into the chemistry of iridium(iii) complexes bearing phenyl
 phenylphosphonite cyclometalate and chelating pyridyl triazolate: the
 excited-state proton transfer tautomerism via an inter-ligand PO-HN
 hydrogen bond.
;
_journal_issue 18
_journal_name_full 'Dalton transactions (Cambridge, England : 2003)'
_journal_page_first 8406
_journal_page_last 8418
_journal_paper_doi 10.1039/c4dt02922d
_journal_volume 44
_journal_year 2015
_chemical_formula_sum 'C48 H53 Ir N4 O3 P2'
_chemical_formula_weight 988.08
_chemical_name_systematic
; 
 ? 
;
_space_group_IT_number 14
_symmetry_cell_setting monoclinic
_symmetry_space_group_name_Hall '-P 2ybc'
_symmetry_space_group_name_H-M 'P 1 21/c 1'
_atom_sites_solution_hydrogens geom
_atom_sites_solution_primary direct
_atom_sites_solution_secondary difmap
_audit_creation_method SHELXL-97
_cell_angle_alpha 90.00
_cell_angle_beta 99.8210(9)
_cell_angle_gamma 90.00
_cell_formula_units_Z 4
_cell_length_a 15.0395(6)
_cell_length_b 20.7656(9)
_cell_length_c 14.4577(6)
_cell_measurement_reflns_used 9995
_cell_measurement_temperature 150(2)
_cell_measurement_theta_max 26.15
_cell_measurement_theta_min 2.36
_cell_volume 4449.0(3)
_computing_cell_refinement 'Bruker SAINT'
_computing_data_collection 'Bruker SMART'
_computing_data_reduction 'Bruker SAINT'
_computing_molecular_graphics 'Bruker SHELXTL'
_computing_publication_material 'Bruker SHELXTL'
_computing_structure_refinement 'SHELXL-97 (Sheldrick, 1997)'
_computing_structure_solution 'SHELXS-97 (Sheldrick, 1990)'
_diffrn_ambient_temperature 150(2)
_diffrn_measured_fraction_theta_full 1.000
_diffrn_measured_fraction_theta_max 1.000
_diffrn_measurement_device_type 'BRUKER SMART APEXCCD area detector'
_diffrn_measurement_method 'omega scans'
_diffrn_radiation_monochromator graphite
_diffrn_radiation_source 'fine-focus sealed tube'
_diffrn_radiation_type MoK\a
_diffrn_radiation_wavelength 0.71073
_diffrn_reflns_av_R_equivalents 0.0404
_diffrn_reflns_av_sigmaI/netI 0.0400
_diffrn_reflns_limit_h_max 19
_diffrn_reflns_limit_h_min -19
_diffrn_reflns_limit_k_max 26
_diffrn_reflns_limit_k_min -26
_diffrn_reflns_limit_l_max 18
_diffrn_reflns_limit_l_min -18
_diffrn_reflns_number 32724
_diffrn_reflns_theta_full 27.50
_diffrn_reflns_theta_max 27.50
_diffrn_reflns_theta_min 1.37
_exptl_absorpt_coefficient_mu 3.118
_exptl_absorpt_correction_T_max 0.5744
_exptl_absorpt_correction_T_min 0.3047
_exptl_absorpt_correction_type multi-scan
_exptl_crystal_colour colorless
_exptl_crystal_density_diffrn 1.475
_exptl_crystal_density_meas ?
_exptl_crystal_density_method 'not measured'
_exptl_crystal_description rod
_exptl_crystal_F_000 2000
_exptl_crystal_size_max 0.50
_exptl_crystal_size_mid 0.25
_exptl_crystal_size_min 0.20
_refine_diff_density_max 1.339
_refine_diff_density_min -0.710
_refine_diff_density_rms 0.232
_refine_ls_extinction_method none
_refine_ls_goodness_of_fit_ref 1.149
_refine_ls_hydrogen_treatment constr
_refine_ls_matrix_type full
_refine_ls_number_parameters 497
_refine_ls_number_reflns 10235
_refine_ls_number_restraints 5
_refine_ls_restrained_S_all 1.155
_refine_ls_R_factor_all 0.0448
_refine_ls_R_factor_gt 0.0345
_refine_ls_shift/su_max 0.002
_refine_ls_shift/su_mean 0.000
_refine_ls_structure_factor_coef Fsqd
_refine_ls_weighting_details 'calc w=1/[\s^2^(Fo^2^)+(0.0473P)^2^+2.6034P] where P=(Fo^2^+2Fc^2^)/3'
_refine_ls_weighting_scheme calc
_refine_ls_wR_factor_gt 0.0892
_refine_ls_wR_factor_ref 0.0979
_reflns_number_gt 8622
_reflns_number_total 10235
_reflns_threshold_expression >2sigma(I)
_cod_data_source_file c4dt02922d1.cif
_cod_data_source_block 4
_cod_depositor_comments
;
The following automatic conversions were performed:

'_symmetry_cell_setting' value 'Monoclinic' changed to 'monoclinic'
according to
/usr/data/users/saulius/crontab/automatic-downloads/rss-feeds/RSC/lib/dictionaries/cif_core.dic
dictionary named 'cif_core.dic' version 2.4.2 from 2011-04-26.

Automatic conversion script
Id: cif_fix_values 2827 2014-09-09 07:05:25Z andrius 

The following automatic conversions were performed:

'_exptl_crystal_density_meas' value 'not_measured' was changed to '?'
- the value is perceived as not measured.

Automatic conversion script
Id: cif_fix_values 3008 2015-01-20 13:52:24Z robertas 

 Adding full bibliography for 7032978--7032983.cif.
;
_cod_original_sg_symbol_H-M P2(1)/c
_cod_database_code 7032981

loop_
_symmetry_equiv_pos_as_xyz
'x, y, z'
'-x, y+1/2, -z+1/2'
'-x, -y, -z'
'x, -y-1/2, z-1/2'

loop_
_atom_site_label
_atom_site_type_symbol
_atom_site_fract_x
_atom_site_fract_y
_atom_site_fract_z
_atom_site_U_iso_or_equiv
_atom_site_adp_type
_atom_site_occupancy
_atom_site_symmetry_multiplicity
_atom_site_calc_flag
_atom_site_refinement_flags
Ir Ir 0.174804(10) 0.356415(7) 0.797143(10) 0.02119(6) Uani 1 1 d .
P1 P 0.07359(8) 0.35807(5) 0.66659(8) 0.0257(2) Uani 1 1 d .
P2 P 0.16693(7) 0.46269(5) 0.83555(8) 0.0256(2) Uani 1 1 d .
O1 O 0.0772(2) 0.46921(13) 0.8849(2) 0.0315(7) Uani 1 1 d .
O2 O 0.0405(2) 0.28404(13) 0.64859(19) 0.0305(6) Uani 1 1 d .
O3 O 0.0992(2) 0.38041(14) 0.5696(2) 0.0346(7) Uani 1 1 d .
N1 N 0.2707(2) 0.33638(15) 0.9212(2) 0.0232(7) Uani 1 1 d .
N2 N 0.2996(3) 0.36399(15) 0.7525(2) 0.0267(8) Uani 1 1 d .
N3 N 0.3290(3) 0.38242(17) 0.6717(3) 0.0308(8) Uani 1 1 d .
N4 N 0.4502(3) 0.36498(19) 0.7855(3) 0.0368(9) Uani 1 1 d .
C1 C 0.0659(3) 0.35296(18) 0.8668(3) 0.0249(8) Uani 1 1 d .
C2 C 0.0168(3) 0.2982(2) 0.8863(3) 0.0294(9) Uani 1 1 d .
H2 H 0.0358 0.2571 0.8685 0.035 Uiso 1 1 calc R
C3 C -0.0582(3) 0.3021(2) 0.9304(3) 0.0377(11) Uani 1 1 d .
H3 H -0.0895 0.2640 0.9421 0.045 Uiso 1 1 calc R
C4 C -0.0877(3) 0.3614(2) 0.9573(4) 0.0388(11) Uani 1 1 d .
H4 H -0.1398 0.3641 0.9861 0.047 Uiso 1 1 calc R
C5 C -0.0408(3) 0.4165(2) 0.9422(3) 0.0324(10) Uani 1 1 d .
H5 H -0.0594 0.4574 0.9616 0.039 Uiso 1 1 calc R
C6 C 0.0334(3) 0.41128(19) 0.8984(3) 0.0271(9) Uani 1 1 d .
C7 C 0.1512(3) 0.5247(2) 0.7473(3) 0.0332(10) Uani 1 1 d .
C8 C 0.0949(4) 0.5771(2) 0.7551(4) 0.0536(14) Uani 1 1 d .
H8 H 0.0667 0.5815 0.8088 0.064 Uiso 1 1 calc R
C9 C 0.0803(6) 0.6227(3) 0.6839(5) 0.079(2) Uani 1 1 d .
H9 H 0.0397 0.6574 0.6872 0.095 Uiso 1 1 calc R
C10 C 0.1248(6) 0.6175(3) 0.6081(4) 0.072(2) Uani 1 1 d .
H10 H 0.1157 0.6492 0.5601 0.087 Uiso 1 1 calc R
C11 C 0.1818(4) 0.5672(2) 0.6016(4) 0.0537(14) Uani 1 1 d .
H11 H 0.2131 0.5647 0.5499 0.064 Uiso 1 1 calc R
C12 C 0.1944(3) 0.5197(2) 0.6700(3) 0.0386(11) Uani 1 1 d .
H12 H 0.2323 0.4839 0.6640 0.046 Uiso 1 1 calc R
C13 C 0.2542(3) 0.49473(19) 0.9246(3) 0.0316(9) Uani 1 1 d .
C14 C 0.2478(4) 0.4899(3) 1.0194(3) 0.0441(12) Uani 1 1 d .
H14 H 0.1963 0.4706 1.0377 0.053 Uiso 1 1 calc R
C15 C 0.3169(4) 0.5134(3) 1.0869(4) 0.0588(16) Uani 1 1 d .
H15 H 0.3121 0.5106 1.1514 0.071 Uiso 1 1 calc R
C16 C 0.3921(4) 0.5408(3) 1.0610(5) 0.0661(18) Uani 1 1 d .
H16 H 0.4389 0.5574 1.1073 0.079 Uiso 1 1 calc R
C17 C 0.3987(5) 0.5437(4) 0.9697(5) 0.077(2) Uani 1 1 d .
H17 H 0.4513 0.5620 0.9521 0.093 Uiso 1 1 calc R
C18 C 0.3314(4) 0.5209(3) 0.9007(4) 0.0556(15) Uani 1 1 d .
H18 H 0.3382 0.5232 0.8366 0.067 Uiso 1 1 calc R
C19 C 0.1688(3) 0.25827(18) 0.7664(3) 0.0238(8) Uani 1 1 d .
C20 C 0.2263(3) 0.20892(19) 0.8077(3) 0.0292(9) Uani 1 1 d .
H20 H 0.2749 0.2196 0.8564 0.035 Uiso 1 1 calc R
C21 C 0.2146(4) 0.14559(19) 0.7799(3) 0.0341(10) Uani 1 1 d .
H21 H 0.2551 0.1138 0.8096 0.041 Uiso 1 1 calc R
C22 C 0.1448(3) 0.1276(2) 0.7095(3) 0.0359(11) Uani 1 1 d .
H22 H 0.1366 0.0837 0.6917 0.043 Uiso 1 1 calc R
C23 C 0.0865(3) 0.1748(2) 0.6648(3) 0.0324(10) Uani 1 1 d .
H23 H 0.0389 0.1640 0.6152 0.039 Uiso 1 1 calc R
C24 C 0.1002(3) 0.23750(19) 0.6946(3) 0.0277(9) Uani 1 1 d .
C25 C -0.0309(3) 0.4009(2) 0.6597(3) 0.0315(9) Uani 1 1 d .
C26 C -0.1025(3) 0.3734(3) 0.6949(4) 0.0426(12) Uani 1 1 d .
H26 H -0.0975 0.3309 0.7196 0.051 Uiso 1 1 calc R
C27 C -0.1824(3) 0.4089(3) 0.6939(4) 0.0504(14) Uani 1 1 d .
H27 H -0.2313 0.3903 0.7183 0.060 Uiso 1 1 calc R
C28 C -0.1900(4) 0.4697(3) 0.6581(4) 0.0557(16) Uani 1 1 d .
H28 H -0.2443 0.4933 0.6571 0.067 Uiso 1 1 calc R
C29 C -0.1194(4) 0.4969(3) 0.6237(4) 0.0551(15) Uani 1 1 d .
H29 H -0.1247 0.5395 0.5996 0.066 Uiso 1 1 calc R
C30 C -0.0402(3) 0.4627(2) 0.6237(3) 0.0418(12) Uani 1 1 d .
H30 H 0.0081 0.4819 0.5988 0.050 Uiso 1 1 calc R
C31 C 0.1591(4) 0.3413(2) 0.5234(3) 0.0420(12) Uani 1 1 d .
H31A H 0.2099 0.3262 0.5700 0.063 Uiso 1 1 calc R
H31B H 0.1820 0.3673 0.4759 0.063 Uiso 1 1 calc R
H31C H 0.1259 0.3042 0.4932 0.063 Uiso 1 1 calc R
C32 C 0.2508(3) 0.31923(19) 1.0047(3) 0.0277(9) Uani 1 1 d .
H32 H 0.1894 0.3189 1.0125 0.033 Uiso 1 1 calc R
C33 C 0.3156(3) 0.3021(2) 1.0797(3) 0.0376(11) Uani 1 1 d .
H33 H 0.2991 0.2901 1.1378 0.045 Uiso 1 1 calc R
C34 C 0.4051(3) 0.3027(3) 1.0691(3) 0.0452(12) Uani 1 1 d .
H34 H 0.4510 0.2910 1.1200 0.054 Uiso 1 1 calc R
C35 C 0.4272(3) 0.3205(2) 0.9835(3) 0.0392(11) Uani 1 1 d .
H35 H 0.4885 0.3216 0.9750 0.047 Uiso 1 1 calc R
C36 C 0.3590(3) 0.3368(2) 0.9105(3) 0.0295(9) Uani 1 1 d .
C37 C 0.3725(3) 0.3545(2) 0.8171(3) 0.0299(9) Uani 1 1 d .
C38 C 0.4190(3) 0.3819(2) 0.6956(3) 0.0353(10) Uani 1 1 d .
C39 C 0.4806(4) 0.4019(3) 0.6273(4) 0.0519(14) Uani 1 1 d .
C40 C 0.4324(5) 0.3950(4) 0.5260(4) 0.076(2) Uani 1 1 d .
H40A H 0.4135 0.3501 0.5141 0.115 Uiso 1 1 calc R
H40B H 0.4735 0.4073 0.4832 0.115 Uiso 1 1 calc R
H40C H 0.3793 0.4230 0.5155 0.115 Uiso 1 1 calc R
C41 C 0.5056(6) 0.4716(4) 0.6469(6) 0.097(3) Uani 1 1 d .
H41A H 0.5449 0.4861 0.6035 0.145 Uiso 1 1 calc R
H41B H 0.5375 0.4760 0.7116 0.145 Uiso 1 1 calc R
H41C H 0.4508 0.4979 0.6383 0.145 Uiso 1 1 calc R
C42 C 0.5672(5) 0.3618(4) 0.6429(6) 0.087(3) Uani 1 1 d .
H42A H 0.5526 0.3168 0.6265 0.131 Uiso 1 1 calc R
H42B H 0.5957 0.3645 0.7090 0.131 Uiso 1 1 calc R
H42C H 0.6087 0.3785 0.6033 0.131 Uiso 1 1 calc R
C43 C 0.5662(11) 0.1430(6) 0.7867(11) 0.192(7) Uiso 1 1 d D
H43A H 0.6053 0.1053 0.8012 0.288 Uiso 1 1 calc R
H43B H 0.5381 0.1418 0.7203 0.288 Uiso 1 1 calc R
H43C H 0.5191 0.1424 0.8259 0.288 Uiso 1 1 calc R
C44 C 0.6227(9) 0.2047(6) 0.8063(8) 0.156(5) Uiso 1 1 d D
H44A H 0.6833 0.1993 0.7894 0.187 Uiso 1 1 calc R
H44B H 0.5922 0.2418 0.7713 0.187 Uiso 1 1 calc R
C45 C 0.6287(9) 0.2136(6) 0.9120(8) 0.164(5) Uiso 1 1 d D
H45A H 0.6635 0.1779 0.9464 0.197 Uiso 1 1 calc R
H45B H 0.5676 0.2142 0.9289 0.197 Uiso 1 1 calc R
C46 C 0.6776(10) 0.2795(7) 0.9371(9) 0.185(6) Uiso 1 1 d D
H46A H 0.6424 0.3141 0.9006 0.222 Uiso 1 1 calc R
H46B H 0.7377 0.2780 0.9178 0.222 Uiso 1 1 calc R
C47 C 0.6902(9) 0.2969(7) 1.0454(8) 0.160(5) Uiso 1 1 d D
H47A H 0.6998 0.3440 1.0514 0.192 Uiso 1 1 calc R
H47B H 0.6326 0.2873 1.0671 0.192 Uiso 1 1 calc R
C48 C 0.7615(9) 0.2660(6) 1.1093(9) 0.174(5) Uiso 1 1 d D
H48A H 0.7669 0.2211 1.0903 0.262 Uiso 1 1 calc R
H48B H 0.7474 0.2674 1.1730 0.262 Uiso 1 1 calc R
H48C H 0.8185 0.2885 1.1080 0.262 Uiso 1 1 calc R

loop_
_atom_site_aniso_label
_atom_site_aniso_U_11
_atom_site_aniso_U_22
_atom_site_aniso_U_33
_atom_site_aniso_U_23
_atom_site_aniso_U_13
_atom_site_aniso_U_12
Ir 0.02281(9) 0.01800(8) 0.02283(9) -0.00073(6) 0.00403(6) 0.00116(6)
P1 0.0292(6) 0.0218(5) 0.0253(5) -0.0014(4) 0.0024(4) 0.0025(4)
P2 0.0274(5) 0.0198(5) 0.0294(5) -0.0018(4) 0.0043(4) 0.0003(4)
O1 0.0292(16) 0.0240(14) 0.0429(18) -0.0067(13) 0.0110(13) 0.0004(12)
O2 0.0352(17) 0.0235(14) 0.0307(15) -0.0030(12) -0.0001(13) -0.0008(12)
O3 0.049(2) 0.0287(15) 0.0272(16) 0.0017(12) 0.0082(14) 0.0092(14)
N1 0.0270(18) 0.0195(15) 0.0225(17) -0.0009(13) 0.0028(14) 0.0017(13)
N2 0.0308(19) 0.0230(17) 0.0275(18) 0.0015(13) 0.0080(15) 0.0000(14)
N3 0.036(2) 0.0271(18) 0.0313(19) 0.0050(15) 0.0122(16) -0.0021(15)
N4 0.026(2) 0.048(2) 0.039(2) 0.0075(17) 0.0099(17) -0.0035(16)
C1 0.024(2) 0.024(2) 0.026(2) -0.0040(15) 0.0006(17) 0.0015(15)
C2 0.030(2) 0.028(2) 0.030(2) -0.0035(17) 0.0064(18) -0.0025(17)
C3 0.035(3) 0.039(3) 0.043(3) -0.006(2) 0.016(2) -0.010(2)
C4 0.028(2) 0.045(3) 0.046(3) -0.011(2) 0.015(2) -0.0034(19)
C5 0.027(2) 0.034(2) 0.035(2) -0.0106(18) 0.0051(19) 0.0039(18)
C6 0.024(2) 0.028(2) 0.029(2) -0.0072(16) 0.0023(17) -0.0011(16)
C7 0.043(3) 0.021(2) 0.033(2) 0.0004(17) -0.001(2) 0.0007(18)
C8 0.081(4) 0.033(3) 0.049(3) 0.005(2) 0.016(3) 0.020(3)
C9 0.132(7) 0.041(3) 0.064(4) 0.015(3) 0.013(4) 0.036(4)
C10 0.131(7) 0.037(3) 0.048(3) 0.015(3) 0.012(4) 0.017(4)
C11 0.086(4) 0.035(3) 0.041(3) 0.005(2) 0.012(3) -0.009(3)
C12 0.050(3) 0.025(2) 0.039(3) -0.0010(19) 0.003(2) -0.004(2)
C13 0.035(2) 0.022(2) 0.036(2) -0.0034(17) 0.0025(19) -0.0058(17)
C14 0.042(3) 0.051(3) 0.039(3) -0.007(2) 0.005(2) 0.002(2)
C15 0.055(4) 0.078(4) 0.038(3) -0.015(3) -0.008(3) 0.004(3)
C16 0.057(4) 0.075(4) 0.059(4) -0.010(3) -0.014(3) -0.022(3)
C17 0.063(4) 0.097(5) 0.066(4) 0.008(4) -0.005(3) -0.049(4)
C18 0.055(4) 0.064(4) 0.047(3) 0.003(3) 0.004(3) -0.028(3)
C19 0.031(2) 0.0221(18) 0.0213(18) -0.0006(15) 0.0121(16) -0.0011(16)
C20 0.036(2) 0.027(2) 0.026(2) 0.0047(16) 0.0097(18) 0.0031(17)
C21 0.049(3) 0.022(2) 0.035(2) 0.0034(17) 0.016(2) 0.0066(18)
C22 0.054(3) 0.020(2) 0.039(3) -0.0028(18) 0.023(2) -0.0026(19)
C23 0.041(3) 0.026(2) 0.032(2) -0.0036(17) 0.0079(19) -0.0065(18)
C24 0.033(2) 0.023(2) 0.028(2) -0.0011(16) 0.0100(18) 0.0009(17)
C25 0.030(2) 0.033(2) 0.028(2) -0.0065(18) -0.0054(18) 0.0060(18)
C26 0.031(3) 0.047(3) 0.046(3) 0.002(2) -0.002(2) 0.003(2)
C27 0.028(3) 0.064(4) 0.058(3) -0.012(3) 0.003(2) 0.002(2)
C28 0.038(3) 0.058(4) 0.065(4) -0.024(3) -0.008(3) 0.020(3)
C29 0.056(4) 0.038(3) 0.064(4) -0.007(3) -0.012(3) 0.018(3)
C30 0.041(3) 0.034(2) 0.046(3) -0.004(2) -0.006(2) 0.008(2)
C31 0.051(3) 0.045(3) 0.031(2) -0.006(2) 0.012(2) 0.006(2)
C32 0.029(2) 0.028(2) 0.028(2) -0.0005(16) 0.0079(17) 0.0010(17)
C33 0.042(3) 0.045(3) 0.025(2) 0.0005(19) 0.006(2) -0.003(2)
C34 0.038(3) 0.065(3) 0.029(2) 0.010(2) -0.005(2) 0.005(2)
C35 0.026(2) 0.051(3) 0.039(3) 0.004(2) 0.002(2) -0.002(2)
C36 0.026(2) 0.030(2) 0.032(2) 0.0005(17) 0.0055(18) -0.0017(17)
C37 0.026(2) 0.032(2) 0.032(2) 0.0023(17) 0.0082(18) -0.0015(17)
C38 0.035(3) 0.035(2) 0.038(3) 0.005(2) 0.013(2) -0.006(2)
C39 0.039(3) 0.078(4) 0.043(3) 0.021(3) 0.018(2) -0.007(3)
C40 0.068(4) 0.117(6) 0.049(4) 0.020(4) 0.023(3) -0.010(4)
C41 0.120(7) 0.082(5) 0.098(6) 0.025(4) 0.045(5) -0.046(5)
C42 0.049(4) 0.145(8) 0.079(5) 0.034(5) 0.038(4) 0.014(4)

loop_
_atom_type_symbol
_atom_type_description
_atom_type_scat_dispersion_real
_atom_type_scat_dispersion_imag
_atom_type_scat_source
C C 0.0033 0.0016 'International Tables Vol C Tables 4.2.6.8 and 6.1.1.4'
H H 0.0000 0.0000 'International Tables Vol C Tables 4.2.6.8 and 6.1.1.4'
N N 0.0061 0.0033 'International Tables Vol C Tables 4.2.6.8 and 6.1.1.4'
O O 0.0106 0.0060 'International Tables Vol C Tables 4.2.6.8 and 6.1.1.4'
P P 0.1023 0.0942 'International Tables Vol C Tables 4.2.6.8 and 6.1.1.4'
Ir Ir -1.4442 7.9887 'International Tables Vol C Tables 4.2.6.8 and 6.1.1.4'

loop_
_geom_angle_atom_site_label_1
_geom_angle_atom_site_label_2
_geom_angle_atom_site_label_3
_geom_angle
C1 Ir C19 93.49(15)
C1 Ir N2 168.81(15)
C19 Ir N2 90.93(14)
C1 Ir N1 93.55(14)
C19 Ir N1 89.26(14)
N2 Ir N1 76.21(13)
C1 Ir P1 85.93(12)
C19 Ir P1 80.50(12)
N2 Ir P1 104.96(10)
N1 Ir P1 169.69(9)
C1 Ir P2 80.60(11)
C19 Ir P2 173.97(11)
N2 Ir P2 95.10(9)
N1 Ir P2 92.26(9)
P1 Ir P2 97.80(4)
O3 P1 O2 104.44(16)
O3 P1 C25 98.51(19)
O2 P1 C25 102.63(18)
O3 P1 Ir 121.57(13)
O2 P1 Ir 105.64(11)
C25 P1 Ir 121.58(14)
O1 P2 C7 103.36(19)
O1 P2 C13 102.26(19)
C7 P2 C13 103.5(2)
O1 P2 Ir 105.48(11)
C7 P2 Ir 121.69(15)
C13 P2 Ir 117.96(15)
C6 O1 P2 115.6(3)
C24 O2 P1 114.9(2)
C31 O3 P1 120.3(3)
C32 N1 C36 118.4(4)
C32 N1 Ir 125.7(3)
C36 N1 Ir 115.7(3)
C37 N2 N3 107.0(4)
C37 N2 Ir 116.6(3)
N3 N2 Ir 136.1(3)
C38 N3 N2 103.7(4)
C37 N4 C38 101.0(4)
C2 C1 C6 113.9(4)
C2 C1 Ir 127.7(3)
C6 C1 Ir 118.4(3)
C3 C2 C1 122.6(4)
C4 C3 C2 120.2(4)
C5 C4 C3 119.7(4)
C6 C5 C4 118.8(4)
C5 C6 O1 115.7(4)
C5 C6 C1 124.7(4)
O1 C6 C1 119.7(4)
C12 C7 C8 119.8(4)
C12 C7 P2 119.6(3)
C8 C7 P2 120.6(4)
C9 C8 C7 119.6(5)
C8 C9 C10 119.8(6)
C11 C10 C9 120.6(5)
C10 C11 C12 120.4(5)
C7 C12 C11 119.7(5)
C18 C13 C14 118.5(4)
C18 C13 P2 120.5(4)
C14 C13 P2 120.8(4)
C15 C14 C13 119.9(5)
C16 C15 C14 120.4(5)
C17 C16 C15 119.3(5)
C16 C17 C18 121.8(6)
C17 C18 C13 120.0(5)
C24 C19 C20 114.3(4)
C24 C19 Ir 117.3(3)
C20 C19 Ir 128.4(3)
C21 C20 C19 122.2(4)
C20 C21 C22 121.0(4)
C21 C22 C23 119.3(4)
C24 C23 C22 118.0(4)
C23 C24 C19 125.1(4)
C23 C24 O2 116.9(4)
C19 C24 O2 118.0(3)
C30 C25 C26 119.0(4)
C30 C25 P1 120.8(4)
C26 C25 P1 120.1(4)
C25 C26 C27 119.6(5)
C28 C27 C26 120.4(5)
C27 C28 C29 120.0(5)
C28 C29 C30 120.6(5)
C25 C30 C29 120.4(5)
N1 C32 C33 122.8(4)
C34 C33 C32 119.0(4)
C33 C34 C35 119.2(4)
C36 C35 C34 119.1(4)
N1 C36 C35 121.5(4)
N1 C36 C37 113.7(4)
C35 C36 C37 124.8(4)
N2 C37 N4 113.5(4)
N2 C37 C36 117.7(4)
N4 C37 C36 128.9(4)
N3 C38 N4 114.8(4)
N3 C38 C39 122.1(4)
N4 C38 C39 123.1(4)
C41 C39 C38 107.5(5)
C41 C39 C40 109.4(5)
C38 C39 C40 110.8(5)
C41 C39 C42 108.3(6)
C38 C39 C42 110.7(5)
C40 C39 C42 110.1(6)
C45 C44 C43 102.8(11)
C44 C45 C46 106.3(10)
C45 C46 C47 113.5(11)
C48 C47 C46 118.8(12)

loop_
_geom_bond_atom_site_label_1
_geom_bond_atom_site_label_2
_geom_bond_distance
Ir C1 2.066(4)
Ir C19 2.084(4)
Ir N2 2.093(4)
Ir N1 2.142(3)
Ir P1 2.2137(11)
Ir P2 2.2836(10)
P1 O3 1.585(3)
P1 O2 1.623(3)
P1 C25 1.794(4)
P2 O1 1.636(3)
P2 C7 1.800(4)
P2 C13 1.802(4)
O1 C6 1.401(5)
O2 C24 1.407(5)
O3 C31 1.457(5)
N1 C32 1.341(5)
N1 C36 1.362(5)
N2 C37 1.328(6)
N2 N3 1.372(5)
N3 C38 1.339(6)
N4 C37 1.343(6)
N4 C38 1.351(6)
C1 C2 1.409(6)
C1 C6 1.411(5)
C2 C3 1.391(6)
C3 C4 1.387(6)
C4 C5 1.381(6)
C5 C6 1.378(6)
C7 C12 1.390(7)
C7 C8 1.394(6)
C8 C9 1.390(7)
C9 C10 1.383(10)
C10 C11 1.365(8)
C11 C12 1.386(6)
C13 C18 1.379(7)
C13 C14 1.393(6)
C14 C15 1.386(7)
C15 C16 1.373(9)
C16 C17 1.343(9)
C17 C18 1.378(8)
C19 C24 1.401(6)
C19 C20 1.407(6)
C20 C21 1.378(6)
C21 C22 1.383(7)
C22 C23 1.398(7)
C23 C24 1.375(6)
C25 C30 1.383(6)
C25 C26 1.390(7)
C26 C27 1.407(7)
C27 C28 1.362(8)
C28 C29 1.369(9)
C29 C30 1.387(7)
C32 C33 1.374(6)
C33 C34 1.380(7)
C34 C35 1.387(7)
C35 C36 1.381(6)
C36 C37 1.448(6)
C38 C39 1.521(6)
C39 C41 1.511(9)
C39 C40 1.526(8)
C39 C42 1.529(9)
C43 C44 1.538(12)
C44 C45 1.526(12)
C45 C46 1.568(13)
C46 C47 1.587(13)
C47 C48 1.441(12)
